data_7243725
loop_
_publ_author_name
'Liu, Ying-Hsuan'
'Dadvand, Afshin'
'Titi, Hatem M.'
'Hamzehpoor, Ehsan'
'Perepichka, Dmitrii F.'

_publ_section_title
;
 Halogen bonding vs. \p-stacking interactions in new
 bis(acenaphthylene)dione semiconductors
;
_journal_issue 47
_journal_name_full CrystEngComm
_journal_page_first 8255
_journal_page_last 8259
_journal_paper_doi 10.1039/D1CE01047F
_journal_volume 23
_journal_year 2021
_chemical_formula_sum 'C24 H8 Br4 O2'
_chemical_formula_weight 647.94
_space_group_crystal_system orthorhombic
_space_group_IT_number 33
_space_group_name_Hall 'P 2c -2n'
_space_group_name_H-M_alt 'P n a 21'
_atom_sites_solution_hydrogens geom
_atom_sites_solution_primary iterative
_atom_sites_solution_secondary difmap
_audit_creation_method SHELXL-2017/1
_audit_update_record
;
2021-06-01 deposited with the CCDC.	2021-09-28 downloaded from the CCDC.
;
_cell_angle_alpha 90
_cell_angle_beta 90
_cell_angle_gamma 90
_cell_formula_units_Z 4
_cell_length_a 31.7745(16)
_cell_length_b 3.8742(2)
_cell_length_c 15.4074(10)
_cell_measurement_reflns_used 2878
_cell_measurement_temperature 298(2)
_cell_measurement_theta_max 72.450
_cell_measurement_theta_min 2.781
_cell_volume 1896.66(18)
_computing_cell_refinement 'Bruker SAINT'
_computing_data_collection 'Bruker APEX3'
_computing_data_reduction 'Bruker SAINT'
_computing_structure_refinement 'SHELXL-2017/1 (Sheldrick, 2017)'
_computing_structure_solution 'SHELXT 2014/5 (Sheldrick, 2014)'
_diffrn_ambient_temperature 298(2)
_diffrn_measured_fraction_theta_full 0.999
_diffrn_measured_fraction_theta_max 0.999
_diffrn_measurement_device_type 'Bruker AXS D8'
_diffrn_measurement_method '\f and \w scans'
_diffrn_radiation_type CuK\a
_diffrn_radiation_wavelength 1.54178
_diffrn_reflns_av_R_equivalents 0.1123
_diffrn_reflns_av_unetI/netI 0.0605
_diffrn_reflns_Laue_measured_fraction_full 0.999
_diffrn_reflns_Laue_measured_fraction_max 0.999
_diffrn_reflns_limit_h_max 39
_diffrn_reflns_limit_h_min -39
_diffrn_reflns_limit_k_max 4
_diffrn_reflns_limit_k_min -3
_diffrn_reflns_limit_l_max 19
_diffrn_reflns_limit_l_min -19
_diffrn_reflns_number 25266
_diffrn_reflns_point_group_measured_fraction_full 0.999
_diffrn_reflns_point_group_measured_fraction_max 0.999
_diffrn_reflns_theta_full 67.679
_diffrn_reflns_theta_max 72.450
_diffrn_reflns_theta_min 2.781
_exptl_absorpt_coefficient_mu 10.539
_exptl_absorpt_correction_type multi-scan
_exptl_absorpt_process_details 'Bruker AXScale'
_exptl_crystal_colour orange
_exptl_crystal_density_diffrn 2.269
_exptl_crystal_density_method 'not measured'
_exptl_crystal_description needles
_exptl_crystal_F_000 1232
_exptl_crystal_size_max 0.300
_exptl_crystal_size_mid 0.100
_exptl_crystal_size_min 0.050
_exptl_transmission_factor_max 0.7536
_exptl_transmission_factor_min 0.5977
_refine_diff_density_max 0.707
_refine_diff_density_min -1.001
_refine_diff_density_rms 0.135
_refine_ls_abs_structure_details
;
 Refined as an inversion twin.
;
_refine_ls_abs_structure_Flack 0.51(8)
_refine_ls_extinction_method none
_refine_ls_goodness_of_fit_ref 1.070
_refine_ls_hydrogen_treatment constr
_refine_ls_matrix_type full
_refine_ls_number_parameters 272
_refine_ls_number_reflns 3746
_refine_ls_number_restraints 1
_refine_ls_restrained_S_all 1.070
_refine_ls_R_factor_all 0.0805
_refine_ls_R_factor_gt 0.0582
_refine_ls_shift/su_max 0.000
_refine_ls_shift/su_mean 0.000
_refine_ls_structure_factor_coef Fsqd
_refine_ls_weighting_details 'w=1/[\s^2^(Fo^2^)+(0.0753P)^2^+6.8040P] where P=(Fo^2^+2Fc^2^)/3'
_refine_ls_weighting_scheme calc
_refine_ls_wR_factor_gt 0.1448
_refine_ls_wR_factor_ref 0.1648
_reflns_Friedel_coverage 0.926
_reflns_Friedel_fraction_full 0.999
_reflns_Friedel_fraction_max 0.999
_reflns_number_gt 2878
_reflns_number_total 3746
_reflns_threshold_expression 'I > 2\s(I)'
_cod_data_source_file d1ce01047f2.cif
_cod_data_source_block YH2
_cod_depositor_comments 'Adding full bibliography for 7243723--7243725.cif.'
_cod_database_code 7243725
_shelx_shelxl_version_number 2017/1
_shelx_space_group_comment
;
The symmetry employed for this shelxl refinement is uniquely defined
by the following loop, which should always be used as a source of
symmetry information in preference to the above space-group names.
They are only intended as comments.
;
_shelx_estimated_absorpt_t_min 0.144
_shelx_estimated_absorpt_t_max 0.621

loop_
_space_group_symop_operation_xyz
'x, y, z'
'-x, -y, z+1/2'
'x+1/2, -y+1/2, z'
'-x+1/2, y+1/2, z+1/2'

loop_
_atom_site_label
_atom_site_type_symbol
_atom_site_fract_x
_atom_site_fract_y
_atom_site_fract_z
_atom_site_U_iso_or_equiv
_atom_site_adp_type
_atom_site_occupancy
_atom_site_site_symmetry_order
_atom_site_calc_flag
_atom_site_refinement_flags_posn
_atom_site_refinement_flags_adp
_atom_site_refinement_flags_occupancy
_atom_site_disorder_assembly
_atom_site_disorder_group
Br1A Br 0.37106(5) 0.9863(5) 0.36799(13) 0.0588(5) Uani 1 1 d . . . . .
Br2A Br 0.35537(5) 1.2266(5) 0.57052(15) 0.0605(5) Uani 1 1 d . . . . .
Br2B Br 0.77180(6) -0.1662(6) 0.42792(18) 0.0764(7) Uani 1 1 d . . . . .
Br1B Br 0.75358(6) -0.0430(6) 0.63534(16) 0.0742(7) Uani 1 1 d . . . . .
O1A O 0.5612(4) 0.748(4) 0.6710(7) 0.063(3) Uani 1 1 d . . . . .
O1B O 0.5720(4) 0.452(4) 0.3323(7) 0.072(4) Uani 1 1 d . . . . .
C9A C 0.4352(5) 0.925(4) 0.5068(10) 0.040(3) Uani 1 1 d . . . . .
C4A C 0.4761(5) 0.832(4) 0.5268(10) 0.040(3) Uani 1 1 d . . . . .
C3A C 0.4946(4) 0.887(4) 0.6096(10) 0.041(3) Uani 1 1 d . . . . .
C1B C 0.5824(4) 0.459(4) 0.4892(9) 0.038(3) Uani 1 1 d . . . . .
C9B C 0.6926(4) 0.104(4) 0.4973(10) 0.040(3) Uani 1 1 d . . . . .
C4B C 0.6515(5) 0.237(4) 0.4773(10) 0.042(3) Uani 1 1 d . . . . .
C5B C 0.6216(5) 0.361(4) 0.5380(10) 0.043(3) Uani 1 1 d . . . . .
C2A C 0.5370(5) 0.739(4) 0.6083(9) 0.042(3) Uani 1 1 d . . . . .
C10A C 0.4129(5) 1.084(4) 0.5771(11) 0.046(3) Uani 1 1 d . . . . .
C5A C 0.5051(5) 0.661(4) 0.4699(10) 0.041(3) Uani 1 1 d . . . . .
C1A C 0.5453(4) 0.598(4) 0.5175(9) 0.039(3) Uani 1 1 d . . . . .
C12A C 0.4725(5) 1.045(4) 0.6732(9) 0.043(3) Uani 1 1 d . . . . .
H12A H 0.484742 1.090180 0.726859 0.052 Uiso 1 1 calc R U . . .
C2B C 0.5933(5) 0.391(5) 0.3965(10) 0.048(4) Uani 1 1 d . . . . .
C3B C 0.6359(5) 0.245(4) 0.3919(11) 0.049(4) Uani 1 1 d . . . . .
C6A C 0.4901(5) 0.567(4) 0.3898(9) 0.046(4) Uani 1 1 d . . . . .
H6A H 0.506437 0.435100 0.352262 0.055 Uiso 1 1 calc R U . . .
C7A C 0.4499(5) 0.673(4) 0.3656(10) 0.043(3) Uani 1 1 d . . . . .
H7A H 0.440786 0.622354 0.309709 0.052 Uiso 1 1 calc R U . . .
C11A C 0.4308(5) 1.140(4) 0.6565(10) 0.048(4) Uani 1 1 d . . . . .
H11A H 0.415020 1.242677 0.700250 0.057 Uiso 1 1 calc R U . . .
C8B C 0.7013(5) 0.118(5) 0.5876(11) 0.050(4) Uani 1 1 d . . . . .
C10B C 0.7159(5) 0.001(4) 0.4219(14) 0.059(5) Uani 1 1 d . . . . .
C8A C 0.4226(4) 0.850(4) 0.4196(10) 0.040(3) Uani 1 1 d . . . . .
C6B C 0.6330(5) 0.358(5) 0.6244(12) 0.058(4) Uani 1 1 d . . . . .
H6B H 0.614763 0.435758 0.667383 0.070 Uiso 1 1 calc R U . . .
C12B C 0.6587(6) 0.144(5) 0.3219(13) 0.061(5) Uani 1 1 d . . . . .
H12B H 0.647720 0.156351 0.266036 0.073 Uiso 1 1 calc R U . . .
C11B C 0.6995(6) 0.020(5) 0.3369(13) 0.064(5) Uani 1 1 d . . . . .
H11B H 0.716024 -0.050554 0.290312 0.077 Uiso 1 1 calc R U . . .
C7B C 0.6739(5) 0.229(5) 0.6450(12) 0.058(4) Uani 1 1 d . . . . .
H7B H 0.681733 0.223086 0.703176 0.069 Uiso 1 1 calc R U . . .

loop_
_atom_site_aniso_label
_atom_site_aniso_U_11
_atom_site_aniso_U_22
_atom_site_aniso_U_33
_atom_site_aniso_U_23
_atom_site_aniso_U_13
_atom_site_aniso_U_12
Br1A 0.0388(8) 0.0765(12) 0.0610(10) 0.0018(9) -0.0096(8) 0.0010(8)
Br2A 0.0405(8) 0.0695(11) 0.0714(11) -0.0046(10) 0.0035(9) 0.0099(8)
Br2B 0.0390(9) 0.0739(13) 0.1164(18) -0.0165(13) 0.0027(11) 0.0103(9)
Br1B 0.0429(10) 0.0825(15) 0.0973(16) 0.0105(13) -0.0170(10) 0.0051(9)
O1A 0.054(7) 0.092(10) 0.043(6) -0.011(6) -0.007(5) 0.015(7)
O1B 0.054(7) 0.126(13) 0.037(6) 0.009(7) 0.005(5) 0.023(8)
C9A 0.036(7) 0.047(8) 0.038(7) -0.003(7) 0.011(6) -0.011(6)
C4A 0.044(8) 0.039(8) 0.037(7) 0.000(6) 0.007(6) -0.005(6)
C3A 0.036(7) 0.045(8) 0.041(7) 0.002(7) 0.010(6) 0.005(6)
C1B 0.030(7) 0.049(8) 0.035(7) 0.004(6) 0.004(5) -0.001(6)
C9B 0.024(7) 0.045(8) 0.051(9) -0.002(7) 0.004(6) -0.005(6)
C4B 0.034(7) 0.041(8) 0.050(8) -0.001(7) 0.001(6) 0.003(6)
C5B 0.033(8) 0.045(8) 0.049(9) 0.004(7) 0.005(6) -0.005(6)
C2A 0.043(8) 0.047(9) 0.036(7) 0.003(7) 0.005(6) -0.001(6)
C10A 0.042(8) 0.047(8) 0.048(8) -0.003(7) 0.005(7) -0.001(6)
C5A 0.041(8) 0.044(8) 0.038(7) 0.004(6) -0.007(6) -0.003(6)
C1A 0.034(8) 0.050(9) 0.033(7) 0.003(6) 0.003(6) -0.010(6)
C12A 0.045(8) 0.056(10) 0.028(7) -0.008(6) 0.006(6) -0.002(7)
C2B 0.044(8) 0.064(10) 0.037(8) -0.003(7) 0.010(6) 0.005(7)
C3B 0.042(8) 0.052(10) 0.053(9) -0.009(7) 0.004(7) 0.002(7)
C6A 0.046(9) 0.053(10) 0.037(8) -0.007(6) 0.000(6) 0.001(7)
C7A 0.041(8) 0.058(9) 0.031(7) 0.004(7) -0.007(6) -0.003(6)
C11A 0.044(8) 0.055(10) 0.045(9) -0.004(7) 0.001(6) 0.003(7)
C8B 0.028(7) 0.061(9) 0.062(11) 0.007(8) -0.007(7) -0.004(7)
C10B 0.040(9) 0.040(9) 0.097(15) -0.010(10) 0.000(9) -0.002(6)
C8A 0.028(6) 0.050(8) 0.042(8) -0.002(7) -0.004(6) 0.000(6)
C6B 0.049(9) 0.082(13) 0.043(9) 0.009(9) 0.011(8) 0.008(9)
C12B 0.049(10) 0.077(13) 0.057(11) -0.012(9) 0.009(8) 0.002(9)
C11B 0.053(10) 0.068(13) 0.070(12) -0.016(10) 0.010(9) 0.001(8)
C7B 0.046(9) 0.081(13) 0.045(9) 0.010(9) -0.003(8) 0.000(8)

loop_
_atom_type_symbol
_atom_type_description
_atom_type_scat_dispersion_real
_atom_type_scat_dispersion_imag
_atom_type_scat_source
C C 0.0181 0.0091 'International Tables Vol C Tables 4.2.6.8 and 6.1.1.4'
H H 0.0000 0.0000 'International Tables Vol C Tables 4.2.6.8 and 6.1.1.4'
Br Br -0.6763 1.2805 'International Tables Vol C Tables 4.2.6.8 and 6.1.1.4'
O O 0.0492 0.0322 'International Tables Vol C Tables 4.2.6.8 and 6.1.1.4'

loop_
_geom_angle_atom_site_label_1
_geom_angle_atom_site_label_2
_geom_angle_atom_site_label_3
_geom_angle
_geom_angle_site_symmetry_1
_geom_angle_site_symmetry_3
_geom_angle_publ_flag
C4A C9A C10A 114.1(14) . . ?
C4A C9A C8A 114.8(14) . . ?
C10A C9A C8A 131.1(15) . . ?
C9A C4A C3A 123.3(14) . . ?
C9A C4A C5A 126.1(14) . . ?
C3A C4A C5A 110.6(13) . . ?
C12A C3A C4A 120.2(14) . . ?
C12A C3A C2A 131.7(15) . . ?
C4A C3A C2A 108.1(13) . . ?
C1A C1B C2B 125.0(13) . . ?
C1A C1B C5B 130.8(13) . . ?
C2B C1B C5B 104.1(12) . . ?
C8B C9B C4B 111.9(14) . . ?
C8B C9B C10B 134.8(15) . . ?
C4B C9B C10B 113.2(14) . . ?
C3B C4B C5B 111.9(14) . . ?
C3B C4B C9B 122.0(14) . . ?
C5B C4B C9B 126.1(15) . . ?
C6B C5B C4B 117.2(15) . . ?
C6B C5B C1B 134.6(15) . . ?
C4B C5B C1B 108.1(13) . . ?
O1A C2A C3A 123.5(14) . . ?
O1A C2A C1A 128.2(14) . . ?
C3A C2A C1A 108.2(12) . . ?
C11A C10A C9A 122.5(15) . . ?
C11A C10A Br2A 113.6(12) . . ?
C9A C10A Br2A 123.9(12) . . ?
C6A C5A C4A 116.6(14) . . ?
C6A C5A C1A 134.2(15) . . ?
C4A C5A C1A 109.0(13) . . ?
C1B C1A C5A 130.2(13) . . ?
C1B C1A C2A 125.7(12) . . ?
C5A C1A C2A 104.1(12) . . ?
C3A C12A C11A 118.5(14) . . ?
C3A C12A H12A 120.7 . . ?
C11A C12A H12A 120.7 . . ?
O1B C2B C3B 123.1(14) . . ?
O1B C2B C1B 127.8(15) . . ?
C3B C2B C1B 109.1(14) . . ?
C12B C3B C4B 123.3(16) . . ?
C12B C3B C2B 129.9(17) . . ?
C4B C3B C2B 106.8(13) . . ?
C5A C6A C7A 118.7(14) . . ?
C5A C6A H6A 120.6 . . ?
C7A C6A H6A 120.6 . . ?
C8A C7A C6A 124.2(14) . . ?
C8A C7A H7A 117.9 . . ?
C6A C7A H7A 117.9 . . ?
C10A C11A C12A 121.2(15) . . ?
C10A C11A H11A 119.4 . . ?
C12A C11A H11A 119.4 . . ?
C7B C8B C9B 123.0(15) . . ?
C7B C8B Br1B 114.8(13) . . ?
C9B C8B Br1B 122.1(12) . . ?
C11B C10B C9B 123.2(16) . . ?
C11B C10B Br2B 114.1(14) . . ?
C9B C10B Br2B 122.7(15) . . ?
C7A C8A C9A 119.2(13) . . ?
C7A C8A Br1A 115.3(11) . . ?
C9A C8A Br1A 125.4(11) . . ?
C5B C6B C7B 117.2(16) . . ?
C5B C6B H6B 121.4 . . ?
C7B C6B H6B 121.4 . . ?
C3B C12B C11B 117.5(18) . . ?
C3B C12B H12B 121.3 . . ?
C11B C12B H12B 121.3 . . ?
C12B C11B C10B 120.8(17) . . ?
C12B C11B H11B 119.6 . . ?
C10B C11B H11B 119.6 . . ?
C8B C7B C6B 124.5(16) . . ?
C8B C7B H7B 117.7 . . ?
C6B C7B H7B 117.7 . . ?

loop_
_geom_bond_atom_site_label_1
_geom_bond_atom_site_label_2
_geom_bond_distance
_geom_bond_site_symmetry_2
_geom_bond_publ_flag
Br1A C8A 1.895(14) . ?
Br2A C10A 1.912(16) . ?
Br2B C10B 1.893(17) . ?
Br1B C8B 1.922(15) . ?
O1A C2A 1.236(19) . ?
O1B C2B 1.22(2) . ?
C9A C4A 1.38(2) . ?
C9A C10A 1.43(2) . ?
C9A C8A 1.43(2) . ?
C4A C3A 1.42(2) . ?
C4A C5A 1.43(2) . ?
C3A C12A 1.35(2) . ?
C3A C2A 1.46(2) . ?
C1B C1A 1.369(18) . ?
C1B C2B 1.49(2) . ?
C1B C5B 1.50(2) . ?
C9B C8B 1.42(2) . ?
C9B C4B 1.44(2) . ?
C9B C10B 1.43(3) . ?
C4B C3B 1.41(2) . ?
C4B C5B 1.42(2) . ?
C5B C6B 1.38(2) . ?
C2A C1A 1.53(2) . ?
C10A C11A 1.37(2) . ?
C5A C6A 1.37(2) . ?
C5A C1A 1.49(2) . ?
C12A C11A 1.40(2) . ?
C12A H12A 0.9300 . ?
C2B C3B 1.47(2) . ?
C3B C12B 1.36(2) . ?
C6A C7A 1.39(2) . ?
C6A H6A 0.9300 . ?
C7A C8A 1.38(2) . ?
C7A H7A 0.9300 . ?
C11A H11A 0.9300 . ?
C8B C7B 1.31(2) . ?
C10B C11B 1.41(3) . ?
C6B C7B 1.43(2) . ?
C6B H6B 0.9300 . ?
C12B C11B 1.40(3) . ?
C12B H12B 0.9300 . ?
C11B H11B 0.9300 . ?
C7B H7B 0.9300 . ?
